data_7237683
loop_
_publ_author_name
'Goswami, Ranadip'
'Mandal, Shyama Charan'
'Seal, Nilanjan'
'Pathak, Biswarup'
'Neogi, Subhadip'

_publ_section_title
;
 Antibiotic-triggered reversible luminescence switching in amine-grafted
 mixed-linker MOF: exceptional turn-on and ultrafast nanomolar detection
 of sulfadiazine and adenosine monophosphate with molecular keypad lock
 functionality
;
_journal_issue 33
_journal_name_full 'Journal of Materials Chemistry A'
_journal_page_first 19471
_journal_paper_doi 10.1039/C9TA06632B
_journal_volume 7
_journal_year 2019
_chemical_formula_moiety 'C40 H26 N10 O8 Zn2, C3 H6 N O, 3(C3 H7 N O)'
_chemical_formula_sum 'C52 H54 N14 O12 Zn2'
_chemical_formula_weight 1197.83
_space_group_crystal_system triclinic
_space_group_IT_number 2
_space_group_name_Hall '-P 1'
_space_group_name_H-M_alt 'P -1'
_atom_sites_solution_hydrogens mixed
_atom_sites_solution_primary direct
_audit_creation_date 2019-04-02
_audit_creation_method
;
Olex2 1.2
(compiled 2018.05.29 svn.r3508 for OlexSys, GUI svn.r5506)
;
_audit_update_record
;
2019-04-12 deposited with the CCDC.	2019-07-24 downloaded from the CCDC.
;
_cell_angle_alpha 69.483(2)
_cell_angle_beta 71.932(2)
_cell_angle_gamma 74.038(2)
_cell_formula_units_Z 2
_cell_length_a 13.657(2)
_cell_length_b 15.099(3)
_cell_length_c 17.129(3)
_cell_measurement_reflns_used 6384
_cell_measurement_temperature 150(2)
_cell_measurement_theta_max 28.27
_cell_measurement_theta_min 2.36
_cell_volume 3089.6(9)
_computing_molecular_graphics 'Olex2 (Dolomanov et al., 2009)'
_computing_publication_material 'Olex2 (Dolomanov et al., 2009)'
_computing_structure_refinement 'XL (Sheldrick, 2008)'
_computing_structure_solution 'ShelXS (Sheldrick, 2008)'
_diffrn_ambient_temperature 150.15
_diffrn_measured_fraction_theta_full 0.965
_diffrn_measured_fraction_theta_max 0.864
_diffrn_measurement_device_type 'Bruker APEX-II CCD'
_diffrn_measurement_method '\f and \w scans'
_diffrn_radiation_type MoK\a
_diffrn_radiation_wavelength 0.71073
_diffrn_reflns_av_R_equivalents 0.0341
_diffrn_reflns_av_unetI/netI 0.0633
_diffrn_reflns_Laue_measured_fraction_full 0.965
_diffrn_reflns_Laue_measured_fraction_max 0.864
_diffrn_reflns_limit_h_max 17
_diffrn_reflns_limit_h_min -18
_diffrn_reflns_limit_k_max 19
_diffrn_reflns_limit_k_min -19
_diffrn_reflns_limit_l_max 22
_diffrn_reflns_limit_l_min -22
_diffrn_reflns_number 24010
_diffrn_reflns_point_group_measured_fraction_full 0.965
_diffrn_reflns_point_group_measured_fraction_max 0.864
_diffrn_reflns_theta_full 25.242
_diffrn_reflns_theta_max 28.126
_diffrn_reflns_theta_min 1.307
_diffrn_source 'sealed X-ray tube'
_exptl_absorpt_coefficient_mu 0.843
_exptl_absorpt_correction_type none
_exptl_crystal_colour orange
_exptl_crystal_density_diffrn 1.288
_exptl_crystal_description 'block shaped'
_exptl_crystal_F_000 1240
_exptl_crystal_size_max 0.4
_exptl_crystal_size_mid 0.23
_exptl_crystal_size_min 0.1
_refine_diff_density_max 0.857
_refine_diff_density_min -0.727
_refine_diff_density_rms 0.118
_refine_ls_extinction_expression Fc^*^=kFc[1+0.001xFc^2^\l^3^/sin(2\q)]^-1/4^
_refine_ls_extinction_method 'SHELXL-2016/6 (Sheldrick 2016)'
_refine_ls_goodness_of_fit_ref 1.061
_refine_ls_hydrogen_treatment mixed
_refine_ls_matrix_type full
_refine_ls_number_parameters 738
_refine_ls_number_reflns 13053
_refine_ls_number_restraints 0
_refine_ls_restrained_S_all 1.061
_refine_ls_R_factor_all 0.0876
_refine_ls_R_factor_gt 0.0652
_refine_ls_shift/su_max 0.002
_refine_ls_shift/su_mean 0.000
_refine_ls_structure_factor_coef Fsqd
_refine_ls_weighting_details 'w=1/[\s^2^(Fo^2^)+(0.1208P)^2^] where P=(Fo^2^+2Fc^2^)/3'
_refine_ls_weighting_scheme calc
_refine_ls_wR_factor_gt 0.1780
_refine_ls_wR_factor_ref 0.1887
_reflns_Friedel_coverage 0.000
_reflns_number_gt 9411
_reflns_number_total 13053
_reflns_threshold_expression 'I > 2\s(I)'
_cod_data_source_file c9ta06632b2.cif
_cod_data_source_block CSMCRI2
_cod_database_code 7237683
_shelx_shelxl_version_number 2016/6
_shelx_space_group_comment
;
The symmetry employed for this shelxl refinement is uniquely defined
by the following loop, which should always be used as a source of
symmetry information in preference to the above space-group names.
They are only intended as comments.
;
_shelx_estimated_absorpt_t_max 0.920
_shelx_estimated_absorpt_t_min 0.729
_olex2_refinement_description
;
1. Fixed Uiso
 At 1.2 times of:
  All C(H) groups
 At 1.5 times of:
  All C(H,H,H) groups
2.a Aromatic/amide H refined with riding coordinates:
 C58(H58), C53(H53), C54(H54), C48(H48), C12(H12), C27(H27), C45(H45),
 C37(H37), C7(H7), C1(H1), C40(H40), C55(H55), C11(H11), C21(H21), C22(H22),
 C23(H23), C25(H25), C30(H30), C36(H36), C39(H39), C41(H41), C50(H50), C56(H56),
  C57(H57), C67(H67), C70(H70), C83(H83)
2.b Idealised Me refined as rotating group:
 C62(H62A,H62B,H62C), C72(H72A,H72B,H72C), C73(H73A,H73B,H73C), C79(H79A,H79B,
 H79C), C84(H84A,H84B,H84C), C85(H85A,H85B,H85C), C86(H86A,H86B,H86C), C87(H87A,
 H87B,H87C)
;
_olex2_submission_special_instructions 'No special instructions were received'

loop_
_space_group_symop_operation_xyz
'x, y, z'
'-x, -y, -z'

loop_
_atom_site_label
_atom_site_type_symbol
_atom_site_fract_x
_atom_site_fract_y
_atom_site_fract_z
_atom_site_U_iso_or_equiv
_atom_site_adp_type
_atom_site_occupancy
_atom_site_site_symmetry_order
_atom_site_calc_flag
_atom_site_refinement_flags_posn
N13 N 1.0290(3) 0.9603(3) 0.0045(3) 0.0529(11) Uani 1 1 d .
C58 C 0.8444(4) 0.8216(3) 0.1874(3) 0.0504(13) Uani 1 1 d .
H58 H 0.777340 0.831484 0.224974 0.060 Uiso 1 1 calc R
C53 C 0.8839(4) 0.8989(3) 0.1270(4) 0.0606(16) Uani 1 1 d .
H53 H 0.844170 0.962109 0.122859 0.073 Uiso 1 1 calc R
C49 C 0.9805(4) 0.8853(3) 0.0726(3) 0.0445(11) Uani 1 1 d .
C54 C 1.0411(4) 0.7941(3) 0.0803(3) 0.0460(11) Uani 1 1 d .
H54 H 1.109309 0.785070 0.043946 0.055 Uiso 1 1 calc R
C48 C 1.0013(3) 0.7164(3) 0.1414(3) 0.0362(10) Uani 1 1 d .
H48 H 1.042426 0.653512 0.147565 0.043 Uiso 1 1 calc R
C33 C 0.9015(3) 0.7299(3) 0.1938(3) 0.0322(9) Uani 1 1 d .
C19 C 0.8553(3) 0.6432(3) 0.2548(2) 0.0286(8) Uani 1 1 d .
O7 O 0.7600(2) 0.65771(19) 0.2911(2) 0.0413(8) Uani 1 1 d .
O8 O 0.9155(2) 0.56359(18) 0.26354(18) 0.0319(6) Uani 1 1 d .
N5 N -0.0232(2) 1.3187(2) 0.33304(19) 0.0248(6) Uani 1 1 d .
C12 C 0.0616(3) 1.3014(3) 0.2710(3) 0.0330(9) Uani 1 1 d .
H12 H 0.080791 1.353764 0.222517 0.040 Uiso 1 1 calc R
C27 C 0.1223(3) 1.2109(3) 0.2746(3) 0.0361(10) Uani 1 1 d .
H27 H 0.182079 1.201396 0.229601 0.043 Uiso 1 1 calc R
C44 C 0.0944(3) 1.1341(3) 0.3451(3) 0.0333(9) Uani 1 1 d .
C45 C 0.0096(3) 1.1529(3) 0.4108(3) 0.0369(10) Uani 1 1 d .
H45 H -0.009443 1.102302 0.461035 0.044 Uiso 1 1 calc R
C37 C -0.0460(3) 1.2439(3) 0.4030(2) 0.0323(9) Uani 1 1 d .
H37 H -0.103582 1.255440 0.448897 0.039 Uiso 1 1 calc R
O3 O 0.8421(2) 0.4512(2) 1.20610(17) 0.0380(7) Uani 1 1 d .
C51 C 0.7344(4) 0.5174(4) 0.9368(3) 0.0548(14) Uani 1 1 d .
C7 C 0.8321(4) 0.4960(3) 0.9535(3) 0.0408(11) Uani 1 1 d .
H7 H 0.893492 0.486053 0.910060 0.049 Uiso 1 1 calc R
C1 C 0.6442(5) 0.5319(7) 0.9972(4) 0.090(3) Uani 1 1 d .
H1 H 0.577746 0.542310 0.985366 0.108 Uiso 1 1 calc R
C40 C 0.8401(4) 0.4892(3) 1.0343(3) 0.0411(10) Uani 1 1 d .
H40 H 0.907195 0.472388 1.046682 0.049 Uiso 1 1 calc R
C55 C 0.6520(5) 0.5310(6) 1.0785(4) 0.085(2) Uani 1 1 d .
H55 H 0.590771 0.546745 1.119999 0.102 Uiso 1 1 calc R
C24 C 0.7516(4) 0.5066(3) 1.0967(3) 0.0412(11) Uani 1 1 d .
C26 C 0.7592(4) 0.5011(3) 1.1839(2) 0.0341(9) Uani 1 1 d .
O4 O 0.6848(3) 0.5462(2) 1.22588(18) 0.0462(8) Uani 1 1 d .
Zn1 Zn 0.86356(3) 0.43935(3) 0.32290(2) 0.01836(13) Uani 1 1 d .
Zn2 Zn 0.65215(3) 0.56725(3) 0.34308(2) 0.01837(13) Uani 1 1 d .
O2 O 0.8486(2) 0.45534(18) 0.43989(16) 0.0271(6) Uani 1 1 d .
O5 O 0.5800(2) 0.45112(18) 0.39296(18) 0.0315(6) Uani 1 1 d .
O6 O 0.7438(2) 0.36389(17) 0.37677(18) 0.0294(6) Uani 1 1 d .
O1 O 0.6837(2) 0.53754(18) 0.45883(16) 0.0266(6) Uani 1 1 d .
N1 N 0.5263(2) 0.6753(2) 0.34134(18) 0.0231(6) Uani 1 1 d .
C11 C 0.4295(3) 0.6582(3) 0.3857(2) 0.0277(8) Uani 1 1 d .
H11 H 0.421440 0.593452 0.415400 0.033 Uiso 1 1 calc R
N2 N 0.2511(3) 0.9968(2) 0.3304(2) 0.0327(8) Uani 1 1 d .
C16 C 0.6450(3) 0.3728(2) 0.3976(2) 0.0260(8) Uani 1 1 d .
C17 C 0.7679(3) 0.4977(2) 0.4817(2) 0.0221(7) Uani 1 1 d .
C18 C 0.7725(3) 0.5009(3) 0.5675(2) 0.0268(8) Uani 1 1 d .
C20 C 0.3517(3) 0.8253(3) 0.3480(2) 0.0293(8) Uani 1 1 d .
C21 C 0.3422(3) 0.7291(3) 0.3901(2) 0.0287(8) Uani 1 1 d .
H21 H 0.275542 0.713129 0.421498 0.034 Uiso 1 1 calc R
C22 C 0.5346(3) 0.7679(3) 0.3007(3) 0.0324(9) Uani 1 1 d .
H22 H 0.602015 0.781839 0.269328 0.039 Uiso 1 1 calc R
C23 C 0.4514(3) 0.8433(3) 0.3020(3) 0.0343(9) Uani 1 1 d .
H23 H 0.461708 0.907315 0.271785 0.041 Uiso 1 1 calc R
C25 C 0.4983(3) 0.2806(3) 0.4753(3) 0.0284(8) Uani 1 1 d .
H25 H 0.454077 0.338147 0.485569 0.034 Uiso 1 1 calc R
N4 N 0.1639(3) 0.8773(2) 0.3908(3) 0.0431(9) Uani 1 1 d .
C3 C 0.2584(3) 0.8992(3) 0.3561(3) 0.0320(9) Uani 1 1 d .
C30 C 0.8746(4) 0.4812(3) 0.6655(3) 0.0406(10) Uani 1 1 d .
H30 H 0.940747 0.465088 0.679365 0.049 Uiso 1 1 calc R
C31 C 0.6012(3) 0.2817(3) 0.4298(3) 0.0302(9) Uani 1 1 d .
N14 N 0.4771(3) 0.0302(2) 0.5207(3) 0.0422(9) Uani 1 1 d .
N12 N 0.7172(4) 0.5235(4) 0.8558(3) 0.0645(13) Uani 1 1 d .
N10 N 0.3352(3) 1.0451(3) 0.3000(3) 0.0428(10) Uani 1 1 d .
C36 C 0.6814(3) 0.5282(3) 0.6251(3) 0.0347(9) Uani 1 1 d .
H36 H 0.615616 0.542833 0.611077 0.042 Uiso 1 1 calc R
N38 N 0.0929(3) 0.9627(2) 0.3896(3) 0.0440(9) Uani 1 1 d .
C39 C 0.8679(3) 0.4759(3) 0.5891(2) 0.0332(9) Uani 1 1 d .
H39 H 0.929617 0.454871 0.550513 0.040 Uiso 1 1 calc R
C41 C 0.4592(3) 0.1961(3) 0.5061(3) 0.0345(9) Uani 1 1 d .
H41 H 0.389082 0.194787 0.538982 0.041 Uiso 1 1 calc R
N11 N 0.7992(3) 0.5091(3) 0.8023(2) 0.0438(9) Uani 1 1 d .
C43 C 0.7833(4) 0.5106(3) 0.7230(3) 0.0394(10) Uani 1 1 d .
C46 C 0.1467(3) 1.0331(3) 0.3542(3) 0.0343(9) Uani 1 1 d .
C50 C 0.6856(4) 0.5343(4) 0.7022(3) 0.0442(11) Uani 1 1 d .
H50 H 0.623299 0.554190 0.740921 0.053 Uiso 1 1 calc R
C52 C 0.5236(4) 0.1137(3) 0.4883(3) 0.0400(10) Uani 1 1 d .
C56 C 0.6278(4) 0.1137(3) 0.4448(4) 0.0558(14) Uani 1 1 d .
H56 H 0.671992 0.056255 0.434344 0.067 Uiso 1 1 calc R
C57 C 0.6670(4) 0.1970(3) 0.4169(4) 0.0501(13) Uani 1 1 d .
H57 H 0.738899 0.196741 0.388833 0.060 Uiso 1 1 calc R
O9 O 0.3925(11) 0.8764(8) 0.0908(9) 0.222(5) Uani 1 1 d .
C62 C 0.380(2) 0.6944(11) 0.1514(14) 0.288(12) Uani 1 1 d .
H62A H 0.376412 0.680595 0.100804 0.432 Uiso 1 1 calc GR
H62B H 0.376947 0.636120 0.200352 0.432 Uiso 1 1 calc GR
H62C H 0.446716 0.715381 0.139699 0.432 Uiso 1 1 calc GR
N6 N 0.2854(11) 0.7770(8) 0.1731(7) 0.151(4) Uani 1 1 d .
O11 O 0.3279(4) 0.1633(4) 0.1246(3) 0.0936(16) Uani 1 1 d .
C67 C 0.3552(6) 0.1200(6) 0.0702(4) 0.097(3) Uani 1 1 d .
H67 H 0.392644 0.055981 0.086962 0.116 Uiso 1 1 calc R
N8 N 0.5665(7) 0.1513(6) 0.2012(5) 0.123(3) Uani 1 1 d .
C70 C 0.5924(8) 0.0616(7) 0.2489(8) 0.126(3) Uani 1 1 d .
H70 H 0.569263 0.048358 0.309521 0.151 Uiso 1 1 calc R
O12 O 0.6440(6) -0.0048(6) 0.2201(6) 0.189(4) Uani 1 1 d .
C72 C 0.4962(9) 0.2230(8) 0.2426(9) 0.157(4) Uani 1 1 d .
H72A H 0.465633 0.190857 0.302550 0.235 Uiso 1 1 calc GR
H72B H 0.439992 0.256869 0.212494 0.235 Uiso 1 1 calc GR
H72C H 0.535739 0.269333 0.240437 0.235 Uiso 1 1 calc GR
C73 C 0.6001(11) 0.1811(12) 0.1086(8) 0.197(6) Uani 1 1 d .
H73A H 0.620299 0.124607 0.087438 0.295 Uiso 1 1 calc GR
H73B H 0.660311 0.212990 0.090960 0.295 Uiso 1 1 calc GR
H73C H 0.542480 0.226025 0.084521 0.295 Uiso 1 1 calc GR
C79 C 0.300(2) 0.2385(9) -0.0390(12) 0.314(14) Uani 1 1 d .
H79A H 0.224033 0.248944 -0.016447 0.471 Uiso 1 1 calc GR
H79B H 0.316481 0.253415 -0.101583 0.471 Uiso 1 1 calc GR
H79C H 0.329963 0.280403 -0.023574 0.471 Uiso 1 1 calc GR
N9 N 0.1491(4) 0.1994(3) 0.5364(4) 0.0722(14) Uani 1 1 d .
O10 O 0.2716(5) 0.1379(5) 0.4359(5) 0.126(2) Uani 1 1 d .
N7 N 0.3404(7) 0.1490(6) -0.0062(4) 0.115(2) Uani 1 1 d .
C83 C 0.2138(7) 0.2068(8) 0.4559(6) 0.110(3) Uani 1 1 d .
H83 H 0.212921 0.268313 0.414544 0.132 Uiso 1 1 calc R
C84 C 0.0804(11) 0.2789(9) 0.5542(9) 0.182(6) Uani 1 1 d .
H84A H 0.017308 0.259260 0.596721 0.273 Uiso 1 1 calc GR
H84B H 0.061099 0.323388 0.501524 0.273 Uiso 1 1 calc GR
H84C H 0.113626 0.310996 0.577163 0.273 Uiso 1 1 calc GR
C85 C 0.1539(10) 0.1069(7) 0.5863(11) 0.189(7) Uani 1 1 d .
H85A H 0.170737 0.100782 0.639771 0.283 Uiso 1 1 calc GR
H85B H 0.208382 0.064967 0.555765 0.283 Uiso 1 1 calc GR
H85C H 0.086024 0.088147 0.599454 0.283 Uiso 1 1 calc GR
C86 C 0.3766(10) 0.0829(8) -0.0617(7) 0.149(4) Uani 1 1 d .
H86A H 0.452549 0.076783 -0.084950 0.224 Uiso 1 1 calc GR
H86B H 0.341143 0.109290 -0.108972 0.224 Uiso 1 1 calc GR
H86C H 0.359697 0.019395 -0.027368 0.224 Uiso 1 1 calc GR
C87 C 0.1985(12) 0.7612(10) 0.2276(8) 0.166(6) Uani 1 1 d .
H87A H 0.151426 0.822752 0.230154 0.250 Uiso 1 1 calc GR
H87B H 0.212045 0.725328 0.284367 0.250 Uiso 1 1 calc GR
H87C H 0.165693 0.723597 0.209914 0.250 Uiso 1 1 calc GR
C9 C 0.2995(15) 0.8602(15) 0.1369(10) 0.191(7) Uani 1 1 d .
H10A H 0.341(3) 1.091(3) 0.329(3) 0.036(12) Uiso 1 1 d .
H10B H 0.325(4) 1.079(4) 0.258(3) 0.039(15) Uiso 1 1 d .

loop_
_atom_site_aniso_label
_atom_site_aniso_U_11
_atom_site_aniso_U_22
_atom_site_aniso_U_33
_atom_site_aniso_U_23
_atom_site_aniso_U_13
_atom_site_aniso_U_12
N13 0.051(3) 0.0311(19) 0.060(3) 0.009(2) -0.008(2) -0.0162(18)
C58 0.041(3) 0.030(2) 0.058(3) 0.003(2) 0.000(2) -0.006(2)
C53 0.047(3) 0.021(2) 0.081(4) 0.007(2) 0.003(3) -0.007(2)
C49 0.045(3) 0.028(2) 0.047(3) 0.0092(19) -0.010(2) -0.0133(19)
C54 0.044(3) 0.036(2) 0.045(3) 0.002(2) -0.002(2) -0.012(2)
C48 0.039(2) 0.026(2) 0.036(2) 0.0018(17) -0.0089(19) -0.0075(18)
C33 0.034(2) 0.0217(18) 0.033(2) 0.0072(16) -0.0106(18) -0.0092(16)
C19 0.033(2) 0.0231(18) 0.0276(19) -0.0002(15) -0.0096(17) -0.0084(16)
O7 0.0312(16) 0.0186(13) 0.056(2) 0.0057(13) -0.0058(14) -0.0039(12)
O8 0.0346(15) 0.0176(12) 0.0343(15) 0.0099(11) -0.0118(12) -0.0089(11)
N5 0.0236(16) 0.0207(14) 0.0236(15) -0.0068(12) -0.0034(13) 0.0040(12)
C12 0.039(2) 0.0229(18) 0.0244(19) -0.0003(15) -0.0036(17) 0.0015(17)
C27 0.036(2) 0.031(2) 0.027(2) -0.0053(17) 0.0001(17) 0.0049(18)
C44 0.034(2) 0.0212(18) 0.033(2) -0.0036(16) -0.0061(18) 0.0060(16)
C45 0.041(2) 0.0242(19) 0.027(2) 0.0034(16) -0.0025(18) 0.0027(17)
C37 0.031(2) 0.0276(19) 0.0241(19) -0.0045(16) 0.0007(16) 0.0042(16)
O3 0.0463(18) 0.0505(18) 0.0205(13) -0.0159(13) -0.0126(13) -0.0011(14)
C51 0.056(3) 0.084(4) 0.033(2) -0.030(3) -0.021(2) 0.003(3)
C7 0.051(3) 0.051(3) 0.0183(18) -0.0143(18) -0.0139(18) 0.006(2)
C1 0.043(3) 0.188(8) 0.059(4) -0.081(5) 0.000(3) -0.009(4)
C40 0.049(3) 0.046(3) 0.027(2) -0.0100(19) -0.016(2) -0.001(2)
C55 0.050(3) 0.168(7) 0.046(3) -0.056(4) -0.020(3) 0.009(4)
C24 0.051(3) 0.049(3) 0.024(2) -0.0163(19) -0.017(2) 0.006(2)
C26 0.056(3) 0.034(2) 0.0156(17) -0.0078(16) -0.0165(18) -0.002(2)
O4 0.067(2) 0.0470(18) 0.0200(14) -0.0194(13) -0.0173(14) 0.0165(16)
Zn1 0.0241(2) 0.0140(2) 0.0157(2) -0.00359(15) -0.00691(16) 0.00001(16)
Zn2 0.0251(2) 0.0144(2) 0.0134(2) -0.00329(15) -0.00618(16) 0.00060(16)
O2 0.0330(14) 0.0291(13) 0.0205(12) -0.0092(11) -0.0108(11) -0.0002(11)
O5 0.0323(15) 0.0210(13) 0.0421(16) -0.0132(12) -0.0054(12) -0.0054(11)
O6 0.0323(15) 0.0198(12) 0.0361(15) -0.0043(11) -0.0107(12) -0.0066(11)
O1 0.0308(14) 0.0309(14) 0.0191(12) -0.0102(11) -0.0106(11) 0.0019(11)
N1 0.0330(17) 0.0160(14) 0.0177(14) -0.0035(11) -0.0073(13) -0.0008(12)
C11 0.032(2) 0.0230(18) 0.0256(19) -0.0038(15) -0.0091(16) -0.0033(16)
N2 0.0324(19) 0.0184(15) 0.0304(17) -0.0024(13) 0.0011(15) 0.0058(14)
C16 0.037(2) 0.0192(17) 0.0260(18) -0.0061(15) -0.0116(16) -0.0076(16)
C17 0.0292(19) 0.0199(16) 0.0182(17) -0.0058(14) -0.0059(15) -0.0055(15)
C18 0.037(2) 0.0280(19) 0.0167(17) -0.0070(15) -0.0093(16) -0.0037(16)
C20 0.036(2) 0.0182(17) 0.0250(19) -0.0028(15) -0.0062(17) 0.0035(15)
C21 0.029(2) 0.0195(17) 0.030(2) -0.0037(15) -0.0038(16) -0.0013(15)
C22 0.030(2) 0.0204(18) 0.030(2) -0.0009(16) 0.0037(17) 0.0001(16)
C23 0.038(2) 0.0187(18) 0.032(2) 0.0001(16) 0.0002(18) -0.0023(16)
C25 0.033(2) 0.0220(18) 0.034(2) -0.0120(16) -0.0094(17) -0.0034(15)
N4 0.035(2) 0.0250(18) 0.050(2) -0.0031(16) -0.0006(17) 0.0038(15)
C3 0.036(2) 0.0198(18) 0.029(2) -0.0051(16) -0.0031(17) 0.0046(16)
C30 0.042(2) 0.058(3) 0.027(2) -0.008(2) -0.0206(19) -0.008(2)
C31 0.037(2) 0.0173(17) 0.040(2) -0.0081(16) -0.0117(18) -0.0066(15)
N14 0.040(2) 0.0252(17) 0.062(3) -0.0147(16) -0.0061(19) -0.0113(16)
N12 0.052(3) 0.113(4) 0.035(2) -0.038(3) -0.017(2) 0.003(3)
N10 0.040(2) 0.0227(18) 0.053(3) -0.0077(19) -0.005(2) 0.0035(16)
C36 0.034(2) 0.049(2) 0.0245(19) -0.0188(18) -0.0093(17) 0.0012(19)
N38 0.038(2) 0.0237(17) 0.050(2) -0.0048(16) -0.0007(17) 0.0072(15)
C39 0.032(2) 0.048(2) 0.0216(19) -0.0154(18) -0.0062(16) -0.0029(18)
C41 0.034(2) 0.029(2) 0.042(2) -0.0135(18) -0.0046(19) -0.0083(17)
N11 0.049(2) 0.061(3) 0.0294(19) -0.0225(18) -0.0128(18) -0.0064(19)
C43 0.054(3) 0.052(3) 0.0214(19) -0.0155(19) -0.0154(19) -0.010(2)
C46 0.034(2) 0.0214(19) 0.028(2) -0.0022(16) 0.0013(17) 0.0083(16)
C50 0.043(3) 0.063(3) 0.033(2) -0.032(2) -0.003(2) -0.003(2)
C52 0.042(2) 0.024(2) 0.056(3) -0.0132(19) -0.009(2) -0.0102(18)
C56 0.043(3) 0.027(2) 0.095(4) -0.029(3) -0.001(3) -0.005(2)
C57 0.034(2) 0.029(2) 0.085(4) -0.027(2) 0.003(2) -0.0083(19)
O9 0.259(13) 0.165(9) 0.208(12) -0.035(8) -0.032(10) -0.038(9)
C62 0.47(3) 0.108(10) 0.33(3) -0.115(14) -0.17(2) 0.039(16)
N6 0.260(14) 0.132(8) 0.092(6) 0.003(6) -0.060(7) -0.109(10)
O11 0.093(3) 0.095(3) 0.055(3) -0.018(2) 0.001(2) 0.015(3)
C67 0.092(5) 0.125(7) 0.053(4) -0.036(4) -0.017(4) 0.026(5)
N8 0.157(7) 0.081(5) 0.106(6) -0.025(4) -0.005(5) -0.017(5)
C70 0.138(8) 0.081(6) 0.138(9) -0.026(6) -0.016(7) -0.014(6)
O12 0.151(6) 0.113(6) 0.245(10) -0.093(6) 0.070(6) -0.014(5)
C72 0.163(10) 0.115(8) 0.195(13) -0.068(8) -0.054(9) 0.014(8)
C73 0.202(13) 0.246(16) 0.091(8) 0.002(9) -0.014(9) -0.050(12)
C79 0.64(4) 0.087(8) 0.244(19) -0.011(10) -0.28(3) 0.037(15)
N9 0.090(4) 0.048(3) 0.079(4) -0.023(3) -0.035(3) 0.010(3)
O10 0.102(4) 0.153(5) 0.170(6) -0.123(5) -0.068(4) 0.044(4)
N7 0.165(7) 0.104(5) 0.054(4) -0.006(4) -0.018(4) -0.021(5)
C83 0.106(6) 0.146(8) 0.104(7) -0.070(6) -0.031(5) -0.010(6)
C84 0.235(14) 0.144(10) 0.182(12) -0.113(9) -0.069(11) 0.048(10)
C85 0.146(10) 0.076(6) 0.307(19) -0.003(9) -0.087(11) 0.007(6)
C86 0.206(12) 0.123(8) 0.091(7) -0.028(6) -0.033(7) 0.005(8)
C87 0.237(14) 0.211(13) 0.100(8) 0.008(8) -0.082(9) -0.139(12)
C9 0.204(16) 0.23(2) 0.116(11) -0.018(11) 0.010(10) -0.102(15)

loop_
_atom_type_symbol
_atom_type_description
_atom_type_scat_dispersion_real
_atom_type_scat_dispersion_imag
_atom_type_scat_source
C C 0.0033 0.0016 'International Tables Vol C Tables 4.2.6.8 and 6.1.1.4'
H H 0.0000 0.0000 'International Tables Vol C Tables 4.2.6.8 and 6.1.1.4'
N N 0.0061 0.0033 'International Tables Vol C Tables 4.2.6.8 and 6.1.1.4'
O O 0.0106 0.0060 'International Tables Vol C Tables 4.2.6.8 and 6.1.1.4'
Zn Zn 0.2839 1.4301 'International Tables Vol C Tables 4.2.6.8 and 6.1.1.4'

loop_
_geom_angle_atom_site_label_1
_geom_angle_atom_site_label_2
_geom_angle_atom_site_label_3
_geom_angle
_geom_angle_site_symmetry_1
_geom_angle_site_symmetry_3
N13 N13 C49 112.7(5) 2_775 .
C53 C58 C33 120.3(4) . .
C49 C53 C58 120.2(4) . .
C53 C49 N13 125.5(4) . .
C53 C49 C54 120.5(4) . .
C54 C49 N13 114.0(4) . .
C48 C54 C49 119.1(4) . .
C54 C48 C33 120.3(4) . .
C58 C33 C48 119.5(4) . .
C58 C33 C19 121.0(4) . .
C48 C33 C19 119.5(3) . .
O7 C19 C33 117.2(3) . .
O8 C19 C33 117.0(3) . .
O8 C19 O7 125.8(3) . .
C19 O7 Zn2 131.1(3) . .
C19 O8 Zn1 122.4(2) . .
C12 N5 C37 117.3(3) . .
C12 N5 Zn1 126.1(2) . 1_465
C37 N5 Zn1 115.5(2) . 1_465
N5 C12 C27 123.0(3) . .
C12 C27 C44 118.7(4) . .
C27 C44 C46 124.5(4) . .
C45 C44 C27 118.1(3) . .
C45 C44 C46 117.4(3) . .
C37 C45 C44 119.8(4) . .
N5 C37 C45 122.9(4) . .
C26 O3 Zn1 120.0(2) . 1_556
C7 C51 N12 124.1(4) . .
C1 C51 C7 122.3(4) . .
C1 C51 N12 113.6(5) . .
C51 C7 C40 119.6(4) . .
C51 C1 C55 118.4(5) . .
C24 C40 C7 120.4(4) . .
C24 C55 C1 119.4(5) . .
C40 C24 C55 119.7(4) . .
C40 C24 C26 121.0(4) . .
C55 C24 C26 119.3(4) . .
O3 C26 C24 116.1(4) . .
O4 C26 O3 126.9(3) . .
O4 C26 C24 117.0(4) . .
C26 O4 Zn2 134.7(3) . 1_556
O8 Zn1 N5 115.34(12) . 1_645
O8 Zn1 O3 85.56(12) . 1_554
O8 Zn1 Zn2 83.90(8) . .
O8 Zn1 O2 90.72(11) . .
O8 Zn1 O6 150.81(11) . .
N5 Zn1 O3 98.14(12) 1_645 1_554
N5 Zn1 Zn2 160.72(9) 1_645 .
N5 Zn1 O2 97.15(11) 1_645 .
N5 Zn1 O6 93.62(11) 1_645 .
O3 Zn1 Zn2 84.12(8) 1_554 .
O2 Zn1 O3 164.40(11) . 1_554
O2 Zn1 Zn2 80.42(7) . .
O6 Zn1 O3 86.86(12) . 1_554
O6 Zn1 Zn2 67.30(7) . .
O6 Zn1 O2 89.08(11) . .
O7 Zn2 Zn1 73.99(8) . .
O4 Zn2 O7 88.01(14) 1_554 .
O4 Zn2 Zn1 74.23(9) 1_554 .
O4 Zn2 O5 88.00(13) 1_554 .
O5 Zn2 O7 165.09(11) . .
O5 Zn2 Zn1 91.10(8) . .
O1 Zn2 O7 88.45(12) . .
O1 Zn2 O4 151.71(12) . 1_554
O1 Zn2 Zn1 77.82(7) . .
O1 Zn2 O5 88.27(11) . .
N1 Zn2 O7 94.45(12) . .
N1 Zn2 O4 103.41(12) . 1_554
N1 Zn2 Zn1 168.17(9) . .
N1 Zn2 O5 100.45(11) . .
N1 Zn2 O1 104.84(11) . .
C17 O2 Zn1 125.3(2) . .
C16 O5 Zn2 112.1(2) . .
C16 O6 Zn1 143.5(2) . .
C17 O1 Zn2 129.2(2) . .
C11 N1 Zn2 121.0(2) . .
C22 N1 Zn2 122.4(3) . .
C22 N1 C11 116.5(3) . .
N1 C11 C21 123.5(3) . .
C3 N2 N10 125.7(3) . .
C46 N2 C3 105.1(3) . .
C46 N2 N10 128.4(3) . .
O5 C16 O6 125.9(3) . .
O5 C16 C31 117.2(3) . .
O6 C16 C31 116.9(3) . .
O2 C17 C18 117.1(3) . .
O1 C17 O2 126.1(3) . .
O1 C17 C18 116.8(3) . .
C36 C18 C17 120.5(3) . .
C39 C18 C17 119.7(3) . .
C39 C18 C36 119.8(3) . .
C21 C20 C3 118.4(4) . .
C23 C20 C21 117.1(3) . .
C23 C20 C3 124.5(3) . .
C11 C21 C20 119.6(4) . .
N1 C22 C23 123.8(4) . .
C22 C23 C20 119.5(4) . .
C31 C25 C41 120.4(4) . .
C3 N4 N38 107.3(3) . .
N2 C3 C20 128.4(4) . .
N4 C3 N2 110.0(3) . .
N4 C3 C20 121.5(3) . .
C39 C30 C43 119.6(4) . .
C25 C31 C16 120.7(3) . .
C25 C31 C57 119.9(3) . .
C57 C31 C16 119.3(4) . .
N14 N14 C52 112.4(4) 2_656 .
N11 N12 C51 112.9(4) . .
C50 C36 C18 120.7(4) . .
C46 N38 N4 107.3(3) . .
C30 C39 C18 120.8(4) . .
C52 C41 C25 119.1(4) . .
N12 N11 C43 113.6(4) . .
C30 C43 N11 114.7(4) . .
C30 C43 C50 120.0(4) . .
C50 C43 N11 125.3(4) . .
N2 C46 C44 128.6(4) . .
N38 C46 C44 121.2(4) . .
N38 C46 N2 110.2(3) . .
C36 C50 C43 119.1(4) . .
C41 C52 N14 115.8(4) . .
C41 C52 C56 120.8(4) . .
C56 C52 N14 123.4(4) . .
C57 C56 C52 119.8(4) . .
C56 C57 C31 120.0(4) . .
C87 N6 C62 123.8(13) . .
C9 N6 C62 116.5(16) . .
C9 N6 C87 119.6(16) . .
O11 C67 N7 129.3(8) . .
C70 N8 C72 119.4(10) . .
C70 N8 C73 123.0(10) . .
C73 N8 C72 117.4(10) . .
O12 C70 N8 124.3(12) . .
C84 N9 C83 119.8(9) . .
C85 N9 C83 112.1(9) . .
C85 N9 C84 127.5(11) . .
C67 N7 C79 120.3(10) . .
C67 N7 C86 121.0(8) . .
C79 N7 C86 118.5(10) . .
O10 C83 N9 122.2(10) . .
N6 C9 O9 119.8(19) . .

loop_
_geom_bond_atom_site_label_1
_geom_bond_atom_site_label_2
_geom_bond_distance
_geom_bond_site_symmetry_2
N13 N13 1.230(8) 2_775
N13 C49 1.445(5) .
C58 C53 1.370(6) .
C58 C33 1.375(6) .
C53 C49 1.368(7) .
C49 C54 1.383(6) .
C54 C48 1.380(6) .
C48 C33 1.387(6) .
C33 C19 1.512(5) .
C19 O7 1.252(5) .
C19 O8 1.245(5) .
O7 Zn2 2.066(3) .
O8 Zn1 2.001(2) .
N5 C12 1.343(5) .
N5 C37 1.350(5) .
N5 Zn1 2.033(3) 1_465
C12 C27 1.382(5) .
C27 C44 1.388(5) .
C44 C45 1.386(6) .
C44 C46 1.470(5) .
C45 C37 1.358(5) .
O3 C26 1.261(5) .
O3 Zn1 2.051(3) 1_556
C51 C7 1.379(6) .
C51 C1 1.362(7) .
C51 N12 1.445(6) .
C7 C40 1.388(6) .
C1 C55 1.425(8) .
C40 C24 1.376(6) .
C55 C24 1.410(7) .
C24 C26 1.501(5) .
C26 O4 1.234(5) .
O4 Zn2 2.036(3) 1_556
Zn1 Zn2 2.9945(7) .
Zn1 O2 2.043(2) .
Zn1 O6 2.044(3) .
Zn2 O5 2.038(3) .
Zn2 O1 2.030(2) .
Zn2 N1 2.018(3) .
O2 C17 1.258(4) .
O5 C16 1.262(4) .
O6 C16 1.265(4) .
O1 C17 1.252(4) .
N1 C11 1.349(5) .
N1 C22 1.344(5) .
C11 C21 1.368(5) .
N2 C3 1.367(5) .
N2 N10 1.395(5) .
N2 C46 1.365(5) .
C16 C31 1.507(5) .
C17 C18 1.509(5) .
C18 C36 1.390(6) .
C18 C39 1.381(5) .
C20 C21 1.399(5) .
C20 C23 1.391(6) .
C20 C3 1.451(5) .
C22 C23 1.370(5) .
C25 C31 1.381(6) .
C25 C41 1.386(5) .
N4 C3 1.322(5) .
N4 N38 1.382(5) .
C30 C39 1.371(5) .
C30 C43 1.400(6) .
C31 C57 1.391(6) .
N14 N14 1.260(7) 2_656
N14 C52 1.427(5) .
N12 N11 1.228(6) .
C36 C50 1.374(6) .
N38 C46 1.320(6) .
C41 C52 1.382(6) .
N11 C43 1.431(5) .
C43 C50 1.408(6) .
C52 C56 1.387(7) .
C56 C57 1.373(6) .
O9 C9 1.308(15) .
C62 N6 1.59(2) .
N6 C87 1.285(15) .
N6 C9 1.230(17) .
O11 C67 1.231(9) .
C67 N7 1.289(9) .
N8 C70 1.329(11) .
N8 C72 1.464(12) .
N8 C73 1.447(13) .
C70 O12 1.220(10) .
C79 N7 1.302(13) .
N9 C83 1.373(10) .
N9 C84 1.369(11) .
N9 C85 1.353(11) .
O10 C83 1.206(9) .
N7 C86 1.498(12) .

loop_
_smtbx_masks_void_nr
_smtbx_masks_void_average_x
_smtbx_masks_void_average_y
_smtbx_masks_void_average_z
_smtbx_masks_void_volume
_smtbx_masks_void_count_electrons
1 -0.054 0.167 0.158 188.3 0.0
2 0.054 -0.167 0.842 188.3 0.0
